data_2019063
loop_
_publ_author_name
'Le Bail, Armel'
'Daudon, Michel'
'Bazin, Dominique'

_publ_section_title
;
 A new compound in kidney stones? Powder X-ray diffraction study of
 calcium glycinate trihydrate
;
_journal_coeditor_code SK3493
_journal_issue 7
_journal_name_full 'Acta Crystallographica Section C'
_journal_page_first 734
_journal_page_last 737
_journal_paper_doi 10.1107/S0108270113015709
_journal_volume 69
_journal_year 2013
_chemical_formula_iupac '[Ca (C2 H4 N O2)2 (H2 O)2] , H2 O'
_chemical_formula_moiety 'C4 H8 Ca N2 O4, 3(H2 O)'
_chemical_formula_sum 'C4 H14 Ca N2 O7'
_chemical_formula_weight 242.25
_chemical_name_common Ca(gly)2.3H2O
_chemical_name_systematic
;
poly[[di-\m-aqua-bis(glycinato-\k^2^<i>N</i>,<i>O</i>)calcium(II)]
monohydrate]
;
_space_group_IT_number 2
_symmetry_cell_setting triclinic
_symmetry_space_group_name_Hall '-P 1'
_symmetry_space_group_name_H-M 'P -1'
_atom_sites_solution_hydrogens geom
_cell_angle_alpha 90.588(3)
_cell_angle_beta 76.997(3)
_cell_angle_gamma 97.467(2)
_cell_formula_units_Z 2
_cell_length_a 9.6572(5)
_cell_length_b 9.6878(5)
_cell_length_c 5.7627(3)
_cell_measurement_temperature 293
_cell_volume 520.76(5)
_computing_cell_refinement 'McMaille (Le Bail, 2004)'
_computing_data_collection 'HIGHSCORE (PANalytical, 2003)'
_computing_data_reduction 'HIGHSCORE (PANalytical, 2003)'
_computing_molecular_graphics 'DIAMOND (Brandenburg, 1999)'
_computing_publication_material 'PLATON (Spek, 2009)'
_computing_structure_refinement 'FULLPROF (Rodriguez-Carvajal, 1993)'
_computing_structure_solution 'ESPOIR (Le Bail, 2001)'
_diffrn_ambient_temperature 293
_diffrn_measurement_device_type 'PANalytical X'Pert PRO'
_diffrn_measurement_method 'step scan'
_diffrn_radiation_monochromator none
_diffrn_radiation_source 'X-ray tube'
_diffrn_radiation_type 'Cu K\a'
_diffrn_radiation_wavelength 1.5418
_exptl_absorpt_coefficient_mu 5.432
_exptl_absorpt_correction_type none
_exptl_crystal_density_diffrn 1.545
_exptl_crystal_density_method 'not measured'
_exptl_crystal_F_000 256
_pd_calc_method 'Rietveld refinement'
_pd_char_colour white
_pd_char_particle_morphology 'fine powder'
_pd_meas_2theta_range_inc 0.017000
_pd_meas_2theta_range_max 70.00000
_pd_meas_2theta_range_min 5.00000
_pd_meas_number_of_points 3825
_pd_meas_scan_method step
_pd_proc_2theta_range_inc 0.017000
_pd_proc_2theta_range_max 69.9426
_pd_proc_2theta_range_min 4.9427
_pd_proc_ls_background_function interpolated
_pd_proc_ls_pref_orient_corr none
_pd_proc_ls_profile_function pseudo-Voigt
_pd_proc_ls_prof_R_factor 2.0435
_pd_proc_ls_prof_wR_expected 1.3233
_pd_proc_ls_prof_wR_factor 2.7101
_pd_proc_wavelength 1.540560
_pd_spec_mounting 'dusted through a sieve'
_pd_spec_mount_mode reflection
_pd_spec_shape 'flat sheet'
_pd_spec_size_axial 8
_pd_spec_size_equat 8
_pd_spec_size_thick 1
_refine_ls_goodness_of_fit_all 2.05
_refine_ls_hydrogen_treatment mixed
_refine_ls_number_parameters 126
_refine_ls_number_reflns 450
_refine_ls_number_restraints 67
_refine_ls_R_factor_all 6.82
_refine_ls_shift/su_max 0.03
_refine_ls_shift/su_mean 0.0
_cod_data_source_file sk3493.cif
_cod_data_source_block I
_cod_database_code 2019063

loop_
_symmetry_equiv_pos_site_id
_symmetry_equiv_pos_as_xyz
1 x,y,z
2 -x,-y,-z

loop_
_atom_site_type_symbol
_atom_site_label
_atom_site_fract_x
_atom_site_fract_y
_atom_site_fract_z
_atom_site_U_iso_or_equiv
_atom_site_thermal_displace_type
_atom_site_occupancy
Ca Ca1 0.8757(3) 0.8959(3) 0.2978(5) 0.0873(19) Uiso 1.00000
O OW1 0.8683(8) 1.0369(7) 0.6539(14) 0.126(3) Uiso 1.00000
H H11 0.8490(12) 1.1169(8) 0.624(2) 0.126(3) Uiso 1.00000
H H12 0.8356(12) 0.9849(11) 0.7746(14) 0.126(3) Uiso 1.00000
O OW2 0.9626(7) 1.1346(8) 0.0889(14) 0.126(3) Uiso 1.00000
H H21 0.8726(12) 1.1566(13) 0.097(4) 0.126(3) Uiso 1.00000
H H22 0.995(2) 1.1748(12) 0.213(3) 0.126(3) Uiso 1.00000
O OW3 0.7748(9) 0.2564(7) 0.897(2) 0.139(5) Uiso 1.00000
H H31 0.815(7) 0.340(4) 0.83(2) 0.139(5) Uiso 1.00000
H H32 0.687(4) 0.262(3) 0.990(12) 0.139(5) Uiso 1.00000
N N1 0.8325(6) 0.6569(5) 0.1838(6) 0.095(2) Uiso 1.00000
H H41 0.7505(9) 0.6331(10) 0.1160(15) 0.095(2) Uiso 1.00000
H H42 0.9065(10) 0.6256(9) 0.0636(15) 0.095(2) Uiso 1.00000
N N2 0.6257(5) 0.8512(6) 0.5114(6) 0.095(2) Uiso 1.00000
H H51 0.6062(11) 0.7795(9) 0.6308(14) 0.095(2) Uiso 1.00000
H H52 0.5886(9) 0.9274(9) 0.5966(19) 0.095(2) Uiso 1.00000
O O1 0.9089(8) 0.7462(3) 0.5953(8) 0.094(2) Uiso 1.00000
O O2 0.8296(8) 0.5377(5) 0.7711(11) 0.094(2) Uiso 1.00000
O O3 0.5112(5) 0.8158(8) -0.0467(11) 0.094(2) Uiso 1.00000
O O4 0.7221(4) 0.9006(8) 0.0328(8) 0.094(2) Uiso 1.00000
C C1 0.8120(6) 0.5621(5) 0.3836(7) 0.095(2) Uiso 1.00000
H H61 0.7063(7) 0.5364(13) 0.4468(15) 0.095(2) Uiso 1.00000
H H62 0.8496(12) 0.4733(7) 0.3278(15) 0.095(2) Uiso 1.00000
C C2 0.8787(9) 0.6159(4) 0.5866(8) 0.095(2) Uiso 1.00000
C C3 0.5337(6) 0.8088(6) 0.3513(7) 0.095(2) Uiso 1.00000
H H71 0.5141(13) 0.7046(6) 0.3559(17) 0.095(2) Uiso 1.00000
H H72 0.4393(7) 0.8419(12) 0.4124(18) 0.095(2) Uiso 1.00000
C C4 0.5918(5) 0.8560(11) 0.0928(6) 0.095(2) Uiso 1.00000

loop_
_atom_type_symbol
_atom_type_scat_Cromer_Mann_a1
_atom_type_scat_Cromer_Mann_a2
_atom_type_scat_Cromer_Mann_a3
_atom_type_scat_Cromer_Mann_a4
_atom_type_scat_Cromer_Mann_b1
_atom_type_scat_Cromer_Mann_b2
_atom_type_scat_Cromer_Mann_b3
_atom_type_scat_Cromer_Mann_b4
_atom_type_scat_Cromer_Mann_c
_atom_type_scat_dispersion_real
_atom_type_scat_dispersion_imag
_atom_type_scat_source
Ca 8.62660 7.38730 1.58990 1.02110 10.44210 0.65990 85.74840 178.43700 1.37510 0.36400 1.28600 International_Tables_for_Crystallography_Vol.C(1991)_Tables_6.1.1.4_and_6.1.1.5
O 3.04850 2.28680 1.54630 0.86700 13.27710 5.70110 0.32390 32.90890 0.25080 0.04900 0.03200 International_Tables_for_Crystallography_Vol.C(1991)_Tables_6.1.1.4_and_6.1.1.5
H 0.49300 0.32291 0.14019 0.04081 10.51090 26.12570 3.14236 57.79970 0.00304 0.00000 0.00000 International_Tables_for_Crystallography_Vol.C(1991)_Tables_6.1.1.4_and_6.1.1.5
N 12.21260 3.13220 2.01250 1.16630 0.00570 9.89330 28.99750 0.58260 -11.52900 0.03100 0.01800 International_Tables_for_Crystallography_Vol.C(1991)_Tables_6.1.1.4_and_6.1.1.5
C 2.31000 1.02000 1.58860 0.86500 20.84390 10.20750 0.56870 51.65120 0.21560 0.01800 0.00900 International_Tables_for_Crystallography_Vol.C(1991)_Tables_6.1.1.4_and_6.1.1.5

loop_
_geom_angle_atom_site_label_1
_geom_angle_atom_site_label_2
_geom_angle_atom_site_label_3
_geom_angle_site_symmetry_1
_geom_angle_site_symmetry_3
_geom_angle
_geom_angle_publ_flag
O1 Ca1 OW1 . . 74.2(2) yes
O1 Ca1 OW2 . . 144.1(3) yes
O1 Ca1 O4 . . 138.1(3) yes
O1 Ca1 N1 . . 70.06(16) yes
O1 Ca1 N2 . . 82.9(2) yes
O1 Ca1 OW2 . 2_775 112.0(3) yes
O1 Ca1 OW1 . 2_776 73.3(3) yes
OW1 Ca1 OW2 . . 82.0(3) yes
OW1 Ca1 O4 . . 125.4(3) yes
OW1 Ca1 N1 . . 140.6(2) yes
OW1 Ca1 N2 . . 76.5(2) yes
OW1 Ca1 OW2 . 2_775 139.6(3) yes
OW1 Ca1 OW1 . 2_776 71.6(3) yes
OW2 Ca1 O4 . . 77.7(3) yes
OW2 Ca1 N1 . . 137.4(2) yes
OW2 Ca1 N2 . . 117.5(2) yes
OW2 Ca1 OW2 . 2_775 70.8(3) yes
OW1 Ca1 OW2 2_776 . 73.9(2) yes
O4 Ca1 N1 . . 75.8(2) yes
O4 Ca1 N2 . . 69.39(16) yes
OW2 Ca1 O4 2_775 . 78.0(2) yes
OW1 Ca1 O4 2_776 . 144.2(2) yes
N1 Ca1 N2 . . 83.0(2) yes
OW2 Ca1 N1 2_775 . 71.5(2) yes
OW1 Ca1 N1 2_776 . 112.2(2) yes
OW2 Ca1 N2 2_775 . 142.6(2) yes
OW1 Ca1 N2 2_776 . 144.2(2) yes
OW1 Ca1 OW2 2_776 2_775 72.5(3) yes
Ca1 O1 C2 . . 121.5(4) yes
Ca1 OW1 Ca1 . 2_776 108.4(3) yes
Ca1 OW2 Ca1 . 2_775 109.2(3) yes
Ca1 O4 C4 . . 121.8(4) yes
Ca1 OW1 H12 2_776 . 99.8(10) no
Ca1 OW1 H12 . . 108.7(9) no
H11 OW1 H12 . . 129.7(14) no
Ca1 OW1 H11 . . 108.6(10) no
Ca1 OW1 H11 2_776 . 99.2(10) no
Ca1 OW2 H22 . . 95.0(10) no
H21 OW2 H22 . . 108.2(19) no
Ca1 OW2 H21 . . 94.7(11) no
Ca1 OW2 H22 2_775 . 122.0(13) no
Ca1 OW2 H21 2_775 . 120.7(15) no
H31 OW3 H32 . . 111(6) no
Ca1 N1 C1 . . 111.7(3) yes
Ca1 N2 C3 . . 111.1(3) yes
Ca1 N1 H41 . . 116.0(7) no
C1 N1 H41 . . 105.5(7) no
C1 N1 H42 . . 105.6(7) no
Ca1 N1 H42 . . 115.7(7) no
H41 N1 H42 . . 101.2(8) no
Ca1 N2 H51 . . 114.4(7) no
Ca1 N2 H52 . . 115.4(7) no
C3 N2 H51 . . 105.8(8) no
C3 N2 H52 . . 106.5(7) no
H51 N2 H52 . . 102.8(9) no
N1 C1 C2 . . 115.8(4) yes
O1 C2 C1 . . 116.3(5) yes
O1 C2 O2 . . 123.3(5) yes
O2 C2 C1 . . 110.4(5) yes
N2 C3 C4 . . 115.7(5) yes
O3 C4 C3 . . 115.0(6) yes
O3 C4 O4 . . 126.0(4) yes
O4 C4 C3 . . 116.8(4) yes
N1 C1 H62 . . 109.7(6) no
C2 C1 H61 . . 108.7(7) no
N1 C1 H61 . . 108.0(7) no
H61 C1 H62 . . 105.6(10) no
C2 C1 H62 . . 108.6(8) no
N2 C3 H71 . . 108.4(8) no
N2 C3 H72 . . 109.0(7) no
C4 C3 H72 . . 109.5(8) no
H71 C3 H72 . . 105.8(11) no
C4 C3 H71 . . 108.0(8) no

loop_
_geom_bond_atom_site_label_1
_geom_bond_atom_site_label_2
_geom_bond_site_symmetry_2
_geom_bond_distance
_geom_bond_publ_flag
Ca1 O1 . 2.359(5) yes
Ca1 OW1 . 2.446(8) yes
Ca1 OW2 . 2.569(8) yes
Ca1 O4 . 2.361(5) yes
Ca1 N1 . 2.410(6) yes
Ca1 N2 . 2.436(5) yes
Ca1 OW2 2_775 2.456(8) yes
Ca1 OW1 2_776 2.550(8) yes
O1 C2 . 1.261(5) yes
O2 C2 . 1.275(7) yes
O3 C4 . 1.265(8) yes
O4 C4 . 1.247(8) yes
OW1 H11 . 0.848(11) no
OW1 H12 . 0.839(12) no
OW2 H22 . 0.908(18) no
OW2 H21 . 0.913(15) no
OW3 H31 . 0.90(6) no
OW3 H32 . 0.90(5) no
N1 C1 . 1.442(6) yes
N2 C3 . 1.441(7) yes
N1 H41 . 0.961(10) no
N1 H42 . 0.955(10) no
N2 H51 . 0.953(10) no
N2 H52 . 0.947(11) no
C1 C2 . 1.515(8) no
C3 C4 . 1.521(6) no
C1 H61 . 1.003(10) no
C1 H62 . 0.999(9) no
C3 H72 . 0.994(10) no
C3 H71 . 1.002(8) no

loop_
_geom_contact_atom_site_label_1
_geom_contact_atom_site_label_2
_geom_contact_distance
_geom_contact_site_symmetry_2
_geom_contact_publ_flag
O1 OW1 2.900(8) . no
O1 O4 3.229(7) 1_556 no
O1 N1 2.738(7) . no
O1 N2 3.174(9) . no
O1 OW1 2.933(9) 2_776 no
O1 OW2 2.605(9) 2_776 no
OW1 OW2 3.077(11) 2_776 no
OW1 OW2 2.960(11) 1_556 no
OW1 OW3 2.677(11) 1_565 no
OW1 O1 2.900(8) . no
OW1 N2 3.023(9) . no
OW1 O1 2.933(9) 2_776 no
OW1 O4 2.587(9) 1_556 no
OW1 OW1 2.923(11) 2_776 no
O2 N1 2.637(7) 1_556 no
O2 OW3 2.780(9) . no
OW2 OW1 3.077(11) 2_776 no
OW2 O1 2.605(9) 2_776 no
OW2 O4 3.097(10) . no
OW2 N1 2.845(9) 2_775 no
OW2 OW3 2.719(12) 1_564 no
OW2 O4 3.031(8) 2_775 no
OW2 OW2 2.911(11) 2_775 no
OW2 OW1 2.960(11) 1_554 no
O3 N2 2.545(7) 1_554 no
O3 OW3 2.702(11) 2_666 no
OW3 OW1 2.677(11) 1_545 no
OW3 O2 2.780(9) . no
OW3 O3 2.702(11) 2_666 no
OW3 OW2 2.719(12) 1_546 no
O4 N2 2.731(6) . no
O4 OW2 3.031(8) 2_775 no
O4 N1 2.930(8) . no
O4 OW2 3.097(10) . no
O4 O1 3.229(7) 1_554 no
O4 OW1 2.587(9) 1_554 no
O1 H12 2.639(11) . no
O1 H22 1.711(18) 2_776 no
O1 H11 2.593(13) 2_776 no
OW1 H22 2.826(18) . no
OW1 H52 2.860(12) . no
OW1 H21 2.80(2) 1_556 no
OW1 H22 2.780(17) 2_776 no
O2 H31 1.93(4) . no
O2 H42 2.118(11) 1_556 no
O2 H41 2.202(11) 1_556 no
OW2 H42 2.559(12) 2_775 no
OW2 H12 2.656(13) 2_776 no
OW2 H12 2.715(12) 1_554 no
O3 H51 1.929(10) 1_554 no
O3 H32 1.92(4) 2_666 no
O3 H52 2.258(12) 1_554 no
OW3 H12 2.817(13) 1_545 no
OW3 H21 1.976(19) 1_546 no
OW3 H11 2.125(14) 1_545 no
O4 H21 2.772(15) . no
O4 H41 2.700(12) . no
O4 H12 1.772(10) 1_554 no
N1 O1 2.738(7) . no
N1 O2 2.637(7) 1_554 no
N1 O4 2.930(8) . no
N1 OW2 2.845(9) 2_775 no
N1 C2 3.395(6) 1_554 no
N1 C3 3.353(8) . no
N1 N2 3.210(7) . no
N1 C4 3.337(9) . no
N2 O3 2.545(7) 1_556 no
N2 O4 2.731(6) . no
N2 OW1 3.023(9) . no
N2 C4 3.293(5) 1_556 no
N2 O1 3.174(9) . no
N2 N1 3.210(7) . no
N1 H22 2.884(16) 2_775 no
C2 N1 3.395(6) 1_556 no
C2 C2 3.435(10) 2_766 no
C4 N2 3.293(5) 1_554 no
C2 H41 3.035(10) 1_556 no
C2 H31 2.96(6) . no
C2 H22 2.622(16) 2_776 no
C2 H62 3.009(14) 2_766 no
C2 H42 2.821(10) 1_556 no
C3 H41 2.953(11) . no
C3 H52 2.937(11) 2_676 no
C4 H51 2.734(9) 1_554 no
C4 H12 2.794(12) 1_554 no
C4 H41 2.826(13) . no
C4 H52 2.957(11) 1_554 no
C4 H32 2.92(4) 2_666 no
H11 OW3 2.125(14) 1_565 no
H11 H22 2.50(2) . no
H11 H31 2.48(7) 1_565 no
H12 OW2 2.715(12) 1_556 no
H12 OW3 2.817(13) 1_565 no
H12 C4 2.794(12) 1_556 no
H12 H21 2.54(2) 1_556 no
H12 O4 1.772(10) 1_556 no
H12 H22 2.41(2) 2_776 no
H21 H31 2.56(8) 1_564 no
H21 H32 2.37(4) 1_564 no
H21 OW1 2.80(2) 1_554 no
H21 OW3 1.976(19) 1_564 no
H21 H12 2.54(2) 1_554 no
H22 H11 2.50(2) . no
H22 O1 1.711(18) 2_776 no
H22 C2 2.622(16) 2_776 no
H22 H12 2.41(2) 2_776 no
H22 H42 2.467(16) 2_775 no
H31 C2 2.96(6) . no
H31 H11 2.48(7) 1_545 no
H31 O2 1.93(4) . no
H31 H21 2.56(8) 1_546 no
H32 C4 2.92(4) 2_666 no
H32 O3 1.92(4) 2_666 no
H32 H21 2.37(4) 1_546 no
H41 C2 3.035(10) 1_554 no
H41 O2 2.202(11) 1_554 no
H41 H71 2.564(15) . no
H41 C3 2.953(11) . no
H41 C4 2.826(13) . no
H42 H22 2.467(16) 2_775 no
H42 O2 2.118(11) 1_554 no
H42 C2 2.821(10) 1_554 no
H51 O3 1.929(10) 1_556 no
H51 C4 2.734(9) 1_556 no
H52 C4 2.957(11) 1_556 no
H52 O3 2.258(12) 1_556 no
H52 C3 2.937(11) 2_676 no
H52 H72 2.288(14) 2_676 no
H62 C2 3.009(14) 2_766 no
H71 H41 2.564(15) . no
H72 H52 2.288(14) 2_676 no

loop_
_geom_hbond_atom_site_label_D
_geom_hbond_atom_site_label_H
_geom_hbond_atom_site_label_A
_geom_hbond_site_symmetry_A
_geom_hbond_distance_DH
_geom_hbond_distance_HA
_geom_hbond_distance_DA
_geom_hbond_angle_DHA
_geom_hbond_publ_flag
OW1 H11 OW3 1_565 0.848(11) 2.125(14) 2.677(11) 122.4(11) yes
OW1 H12 O4 1_556 0.839(12) 1.772(10) 2.587(9) 163.2(13) yes
OW2 H21 OW3 1_564 0.913(15) 1.976(19) 2.719(12) 137.3(19) yes
OW2 H22 O1 2_776 0.908(18) 1.711(18) 2.605(9) 167.7(18) yes
OW3 H31 O2 . 0.90(6) 1.93(4) 2.780(9) 156(7) yes
OW3 H32 O3 2_666 0.90(5) 1.92(4) 2.702(11) 144(4) yes
N1 H41 O2 1_554 0.961(10) 2.202(11) 2.637(7) 106.2(7) yes
N1 H42 O2 1_554 0.955(10) 2.118(11) 2.637(7) 112.6(8) yes
N2 H51 O3 1_556 0.953(10) 1.929(10) 2.545(7) 120.1(8) yes
N2 H52 O3 1_556 0.947(11) 2.258(12) 2.545(7) 96.5(6) yes

loop_
_geom_torsion_atom_site_label_1
_geom_torsion_atom_site_label_2
_geom_torsion_atom_site_label_3
_geom_torsion_atom_site_label_4
_geom_torsion_site_symmetry_1
_geom_torsion_site_symmetry_3
_geom_torsion_site_symmetry_4
_geom_torsion
_geom_torsion_publ_flag
OW1 Ca1 O1 C2 . . . 156.0(7) no
OW2 Ca1 O1 C2 . . . -153.7(6) no
O4 Ca1 O1 C2 . . . 30.1(8) no
N1 Ca1 O1 C2 . . . -7.1(6) no
N2 Ca1 O1 C2 . . . 78.0(7) no
OW2 Ca1 O1 C2 2_775 . . -66.4(7) no
OW1 Ca1 O1 C2 2_776 . . -129.0(7) no
O1 Ca1 OW1 Ca1 . . 2_776 77.2(3) no
OW2 Ca1 OW1 Ca1 . . 2_776 -75.6(3) no
O4 Ca1 OW1 Ca1 . . 2_776 -144.3(3) no
N1 Ca1 OW1 Ca1 . . 2_776 102.9(4) no
N2 Ca1 OW1 Ca1 . . 2_776 163.5(3) no
OW2 Ca1 OW1 Ca1 2_775 . 2_776 -28.3(5) no
OW1 Ca1 OW1 Ca1 2_776 . 2_776 0.0(3) no
O1 Ca1 OW2 Ca1 . . 2_775 101.2(4) no
OW1 Ca1 OW2 Ca1 . . 2_775 149.7(3) no
O4 Ca1 OW2 Ca1 . . 2_775 -81.4(3) no
N1 Ca1 OW2 Ca1 . . 2_775 -28.9(5) no
N2 Ca1 OW2 Ca1 . . 2_775 -140.1(2) no
OW2 Ca1 OW2 Ca1 2_775 . 2_775 0.0(3) no
OW1 Ca1 OW2 Ca1 2_776 . 2_775 76.6(3) no
O1 Ca1 O4 C4 . . . 38.5(9) no
OW1 Ca1 O4 C4 . . . -68.4(8) no
OW2 Ca1 O4 C4 . . . -139.2(8) no
N1 Ca1 O4 C4 . . . 74.4(7) no
N2 Ca1 O4 C4 . . . -13.3(7) no
OW2 Ca1 O4 C4 2_775 . . 148.2(8) no
OW1 Ca1 O4 C4 2_776 . . -177.2(7) no
O1 Ca1 N1 C1 . . . 16.2(4) no
OW1 Ca1 N1 C1 . . . -10.1(6) no
OW2 Ca1 N1 C1 . . . 167.7(4) no
O4 Ca1 N1 C1 . . . -139.3(4) no
N2 Ca1 N1 C1 . . . -68.8(4) no
OW2 Ca1 N1 C1 2_775 . . 138.9(5) no
OW1 Ca1 N1 C1 2_776 . . 77.5(5) no
O1 Ca1 N2 C3 . . . -129.2(4) no
OW1 Ca1 N2 C3 . . . 155.4(4) no
OW2 Ca1 N2 C3 . . . 82.0(5) no
O4 Ca1 N2 C3 . . . 18.9(4) no
N1 Ca1 N2 C3 . . . -58.5(4) no
OW2 Ca1 N2 C3 2_775 . . -11.9(6) no
OW1 Ca1 N2 C3 2_776 . . -177.2(4) no
O1 Ca1 OW2 Ca1 . 2_775 2_775 -141.7(3) no
OW1 Ca1 OW2 Ca1 . 2_775 2_775 -50.4(5) no
OW2 Ca1 OW2 Ca1 . 2_775 2_775 0.0(3) no
O4 Ca1 OW2 Ca1 . 2_775 2_775 81.0(3) no
N1 Ca1 OW2 Ca1 . 2_775 2_775 159.9(3) no
N2 Ca1 OW2 Ca1 . 2_775 2_775 110.3(4) no
O1 Ca1 OW1 Ca1 . 2_776 2_776 -78.5(3) no
OW1 Ca1 OW1 Ca1 . 2_776 2_776 0.0(3) no
OW2 Ca1 OW1 Ca1 . 2_776 2_776 86.7(3) no
O4 Ca1 OW1 Ca1 . 2_776 2_776 125.5(4) no
N1 Ca1 OW1 Ca1 . 2_776 2_776 -138.0(2) no
N2 Ca1 OW1 Ca1 . 2_776 2_776 -28.1(5) no
Ca1 O1 C2 O2 . . . -145.8(7) no
Ca1 O1 C2 C1 . . . -3.5(9) no
Ca1 O4 C4 O3 . . . -157.7(8) no
Ca1 O4 C4 C3 . . . 4.7(11) no
Ca1 N1 C1 C2 . . . -24.3(6) no
Ca1 N2 C3 C4 . . . -24.3(7) no
N1 C1 C2 O1 . . . 19.4(9) no
N1 C1 C2 O2 . . . 166.3(6) no
N2 C3 C4 O3 . . . 178.7(7) no
N2 C3 C4 O4 . . . 14.4(11) no
